data_2213863
loop_
_publ_author_name
'Lian, Fen-Yan'
'Yuan, Da-Qiang'
'Jiang, Fei-Long'
'Hong, Mao-Chun'

_publ_section_title
;
 4,4'-Sulfonyldibenzoic acid
;
_journal_coeditor_code KP2097
_journal_issue 6
_journal_name_full 'Acta Crystallographica Section E'
_journal_page_first o2870
_journal_page_last o2870
_journal_paper_doi 10.1107/S1600536807021216
_journal_volume 63
_journal_year 2007
_chemical_formula_iupac 'C14 H10 O6 S'
_chemical_formula_moiety 'C14 H10 O6 S'
_chemical_formula_sum 'C14 H10 O6 S'
_chemical_formula_weight 306.29
_chemical_name_systematic
;
4,4'-Sulfonyldibenzoic acid
;
_space_group_IT_number 11
_symmetry_cell_setting monoclinic
_symmetry_space_group_name_Hall '-P 2yb'
_symmetry_space_group_name_H-M 'P 1 21/m 1'
_atom_sites_solution_hydrogens geom
_atom_sites_solution_primary direct
_atom_sites_solution_secondary difmap
_audit_creation_method SHELXL-97
_cell_angle_alpha 90.00
_cell_angle_beta 110.151(3)
_cell_angle_gamma 90.00
_cell_formula_units_Z 2
_cell_length_a 5.0019(4)
_cell_length_b 23.3653(17)
_cell_length_c 5.7871(5)
_cell_measurement_reflns_used 1385
_cell_measurement_temperature 293(2)
_cell_measurement_theta_max 27.4835
_cell_measurement_theta_min 2.6145
_cell_volume 634.94(9)
_computing_cell_refinement CrystalClear
_computing_data_collection 'CrystalClear (Rigaku, 2000)'
_computing_data_reduction CrystalClear
_computing_molecular_graphics 'SHELXTL (Sheldrick, 1997b)'
_computing_publication_material SHELXTL
_computing_structure_refinement 'SHELXL97 (Sheldrick, 1997a)'
_computing_structure_solution 'SHELXS97 (Sheldrick, 1997a)'
_diffrn_ambient_temperature 293(2)
_diffrn_detector_area_resol_mean 14.6306
_diffrn_measured_fraction_theta_full 0.997
_diffrn_measured_fraction_theta_max 0.997
_diffrn_measurement_device_type 'Mercury CCD'
_diffrn_measurement_method CCD_Profile_fitting
_diffrn_radiation_monochromator graphite
_diffrn_radiation_source 'fine-focus sealed tube'
_diffrn_radiation_type MoK\a
_diffrn_radiation_wavelength 0.71073
_diffrn_reflns_av_R_equivalents 0.0232
_diffrn_reflns_av_sigmaI/netI 0.0286
_diffrn_reflns_limit_h_max 6
_diffrn_reflns_limit_h_min -6
_diffrn_reflns_limit_k_max 28
_diffrn_reflns_limit_k_min -30
_diffrn_reflns_limit_l_max 7
_diffrn_reflns_limit_l_min -6
_diffrn_reflns_number 4922
_diffrn_reflns_theta_full 27.48
_diffrn_reflns_theta_max 27.48
_diffrn_reflns_theta_min 3.49
_diffrn_standards_decay_% 0
_diffrn_standards_interval_count 0
_diffrn_standards_interval_time 0
_diffrn_standards_number 0
_exptl_absorpt_coefficient_mu 0.282
_exptl_absorpt_correction_T_max 0.9724
_exptl_absorpt_correction_T_min 0.9432
_exptl_absorpt_correction_type multi-scan
_exptl_absorpt_process_details 'PROGRAM? (Reference?)'
_exptl_crystal_colour White
_exptl_crystal_density_diffrn 1.602
_exptl_crystal_density_method 'not measured'
_exptl_crystal_description Prism
_exptl_crystal_F_000 316
_exptl_crystal_size_max 0.21
_exptl_crystal_size_mid 0.13
_exptl_crystal_size_min 0.10
_refine_diff_density_max 0.266
_refine_diff_density_min -0.357
_refine_ls_extinction_method none
_refine_ls_goodness_of_fit_ref 1.128
_refine_ls_hydrogen_treatment constr
_refine_ls_matrix_type full
_refine_ls_number_parameters 100
_refine_ls_number_reflns 1493
_refine_ls_number_restraints 0
_refine_ls_restrained_S_all 1.128
_refine_ls_R_factor_all 0.0488
_refine_ls_R_factor_gt 0.0405
_refine_ls_shift/su_max 0.000
_refine_ls_shift/su_mean 0.000
_refine_ls_structure_factor_coef Fsqd
_refine_ls_weighting_details 'calc w=1/[\s^2^(Fo^2^)+(0.0437P)^2^+0.2393P] where P=(Fo^2^+2Fc^2^)/3'
_refine_ls_weighting_scheme calc
_refine_ls_wR_factor_gt 0.0984
_refine_ls_wR_factor_ref 0.1044
_reflns_number_gt 1287
_reflns_number_total 1493
_reflns_threshold_expression I>2\s(I)
_cod_data_source_file kp2097.cif
_cod_data_source_block I
_cod_original_sg_symbol_H-M 'P 21/m'
_cod_database_code 2213863
_cod_database_fobs_code 2213863

loop_
_symmetry_equiv_pos_as_xyz
'x, y, z'
'-x, y+1/2, -z'
'-x, -y, -z'
'x, -y-1/2, z'

loop_
_atom_site_type_symbol
_atom_site_label
_atom_site_fract_x
_atom_site_fract_y
_atom_site_fract_z
_atom_site_U_iso_or_equiv
_atom_site_adp_type
_atom_site_calc_flag
_atom_site_refinement_flags
_atom_site_occupancy
S S1 1.01179(12) 0.2500 0.38263(11) 0.02846(19) Uani d S 1
O O1 0.0581(3) 0.04204(6) 0.2645(3) 0.0538(4) Uani d . 1
C C1 0.2637(4) 0.05520(7) 0.4617(3) 0.0349(4) Uani d . 1
O O2 0.3019(3) 0.03297(6) 0.6669(3) 0.0519(4) Uani d . 1
C C2 0.4609(4) 0.10079(7) 0.4376(3) 0.0304(4) Uani d . 1
O O3 1.2667(4) 0.2500 0.5955(3) 0.0379(4) Uani d S 1
C C3 0.6752(4) 0.12019(7) 0.6472(3) 0.0347(4) Uani d . 1
H H3 0.7043 0.1027 0.7982 0.042 Uiso calc R 1
O O4 1.0291(4) 0.2500 0.1392(3) 0.0380(4) Uani d S 1
C C4 0.8453(4) 0.16565(7) 0.6310(3) 0.0331(4) Uani d . 1
H H4 0.9868 0.1794 0.7709 0.040 Uiso calc R 1
C C5 0.8018(3) 0.19037(6) 0.4031(3) 0.0270(4) Uani d . 1
C C6 0.5925(4) 0.17070(7) 0.1919(3) 0.0335(4) Uani d . 1
H H6 0.5664 0.1876 0.0403 0.040 Uiso calc R 1
C C7 0.4233(4) 0.12549(8) 0.2107(3) 0.0353(4) Uani d . 1
H H7 0.2832 0.1115 0.0703 0.042 Uiso calc R 1
H H1A -0.0784 0.0181 0.2769 0.042 Uiso d R 1

loop_
_atom_site_aniso_label
_atom_site_aniso_U_11
_atom_site_aniso_U_22
_atom_site_aniso_U_33
_atom_site_aniso_U_12
_atom_site_aniso_U_13
_atom_site_aniso_U_23
S1 0.0256(3) 0.0241(3) 0.0379(4) 0.000 0.0138(3) 0.000
O1 0.0453(8) 0.0515(9) 0.0588(10) -0.0231(7) 0.0107(7) 0.0021(7)
C1 0.0328(9) 0.0277(8) 0.0449(10) -0.0010(7) 0.0145(8) 0.0008(7)
O2 0.0531(9) 0.0486(8) 0.0536(9) -0.0156(7) 0.0179(7) 0.0098(7)
C2 0.0296(9) 0.0238(8) 0.0394(10) 0.0003(6) 0.0138(8) -0.0002(7)
O3 0.0255(9) 0.0354(9) 0.0481(11) 0.000 0.0068(8) 0.000
C3 0.0388(10) 0.0313(9) 0.0344(9) -0.0030(7) 0.0132(8) 0.0038(7)
O4 0.0439(11) 0.0353(9) 0.0435(11) 0.000 0.0262(9) 0.000
C4 0.0329(9) 0.0314(8) 0.0319(9) -0.0038(7) 0.0071(7) -0.0005(7)
C5 0.0251(8) 0.0225(7) 0.0347(9) 0.0014(6) 0.0119(7) -0.0004(6)
C6 0.0356(10) 0.0324(9) 0.0317(9) -0.0012(7) 0.0104(8) 0.0024(7)
C7 0.0331(9) 0.0326(9) 0.0353(9) -0.0050(7) 0.0054(8) -0.0020(7)

loop_
_atom_type_symbol
_atom_type_description
_atom_type_scat_dispersion_real
_atom_type_scat_dispersion_imag
_atom_type_scat_source
C C 0.0033 0.0016 'International Tables Vol C Tables 4.2.6.8 and 6.1.1.4'
O O 0.0106 0.0060 'International Tables Vol C Tables 4.2.6.8 and 6.1.1.4'
S S 0.1246 0.1234 'International Tables Vol C Tables 4.2.6.8 and 6.1.1.4'
H H 0.0000 0.0000 'International Tables Vol C Tables 4.2.6.8 and 6.1.1.4'

loop_
_geom_angle_atom_site_label_1
_geom_angle_atom_site_label_2
_geom_angle_atom_site_label_3
_geom_angle_site_symmetry_1
_geom_angle_site_symmetry_3
_geom_angle
O3 S1 O4 . . 120.27(12)
O3 S1 C5 . 4_565 108.31(7)
O4 S1 C5 . 4_565 107.57(7)
O3 S1 C5 . . 108.31(7)
O4 S1 C5 . . 107.57(7)
C5 S1 C5 4_565 . 103.59(10)
C1 O1 H1A . . 118.3
O2 C1 O1 . . 123.98(16)
O2 C1 C2 . . 119.79(16)
O1 C1 C2 . . 116.22(16)
C7 C2 C3 . . 120.21(16)
C7 C2 C1 . . 120.51(16)
C3 C2 C1 . . 119.21(16)
C4 C3 C2 . . 119.91(16)
C4 C3 H3 . . 120.0
C2 C3 H3 . . 120.0
C3 C4 C5 . . 119.04(16)
C3 C4 H4 . . 120.5
C5 C4 H4 . . 120.5
C6 C5 C4 . . 121.61(15)
C6 C5 S1 . . 119.12(13)
C4 C5 S1 . . 119.24(13)
C7 C6 C5 . . 118.80(16)
C7 C6 H6 . . 120.6
C5 C6 H6 . . 120.6
C6 C7 C2 . . 120.39(16)
C6 C7 H7 . . 119.8
C2 C7 H7 . . 119.8

loop_
_geom_bond_atom_site_label_1
_geom_bond_atom_site_label_2
_geom_bond_site_symmetry_2
_geom_bond_distance
S1 O3 . 1.4357(18)
S1 O4 . 1.4409(19)
S1 C5 4_565 1.7732(16)
S1 C5 . 1.7732(16)
O1 C1 . 1.283(2)
O1 H1A . 0.9040
C1 O2 . 1.249(2)
C1 C2 . 1.490(2)
C2 C7 . 1.386(2)
C2 C3 . 1.389(2)
C3 C4 . 1.384(2)
C3 H3 . 0.9300
C4 C5 . 1.386(2)
C4 H4 . 0.9300
C5 C6 . 1.386(2)
C6 C7 . 1.381(2)
C6 H6 . 0.9300
C7 H7 . 0.9300

loop_
_geom_hbond_atom_site_label_D
_geom_hbond_atom_site_label_H
_geom_hbond_atom_site_label_A
_geom_hbond_site_symmetry_A
_geom_hbond_distance_DH
_geom_hbond_distance_HA
_geom_hbond_distance_DA
_geom_hbond_angle_DHA
O1 H1A O2 3_556 0.90 1.74 2.6390(19) 171.8
